data_7102377
loop_
_publ_author_name
'Maekawa, Masahiko'
'Konaka, Hisashi'
'Minematsu, Toshie'
'Kuroda-Sowa, Takayoshi'
'Munakata, Megumu'
'Kitagawa, Susumu'

_publ_section_title
;
 Bowl-shaped Cu(I) metallamacrocyclic ethylene and carbonyl adducts as
 structural analogues of organic calixarenes.
;
_journal_issue 48
_journal_name_full 'Chemical communications (Cambridge, England)'
_journal_page_first 5179
_journal_page_last 5181
_journal_paper_doi 10.1039/b713618h
_journal_year 2007
_chemical_absolute_configuration syn
_chemical_formula_moiety 'C44 H44 Cu4 N12 4+, 4(P F6 -) '
_chemical_formula_sum 'C44 H44 Cu4 F24 N12 P4'
_chemical_formula_weight 1574.95
_space_group_IT_number 45
_symmetry_cell_setting orthorhombic
_symmetry_Int_Tables_number 45
_symmetry_space_group_name_Hall 'I 2 -2c'
_symmetry_space_group_name_H-M 'I b a 2'
_cell_angle_alpha 90
_cell_angle_beta 90
_cell_angle_gamma 90
_cell_formula_units_Z 4
_cell_length_a 14.6057(9)
_cell_length_b 28.370(2)
_cell_length_c 14.0685(9)
_cell_measurement_reflns_used 8840
_cell_measurement_temperature 150.2
_cell_measurement_theta_max 27.5
_cell_measurement_theta_min 3.2
_cell_volume 5829(1)
_computing_cell_refinement CRYSTALCLEAR
_computing_data_collection CRYSTALCLEAR
_computing_data_reduction 'teXsan Ver. 2.0'
_computing_publication_material 'teXsan Ver. 2.0'
_computing_structure_refinement SHELXL97
_computing_structure_solution SHELXS97
_diffrn_detector_area_resol_mean 14.62
_diffrn_measured_fraction_theta_full 1.00
_diffrn_measured_fraction_theta_max 1.00
_diffrn_measurement_device_type 'Rigaku/MSC Mercury CCD'
_diffrn_measurement_method \w
_diffrn_radiation_type 'Mo K\a'
_diffrn_radiation_wavelength 0.7107
_diffrn_reflns_av_R_equivalents 0.040
_diffrn_reflns_limit_h_max 18
_diffrn_reflns_limit_h_min -17
_diffrn_reflns_limit_k_max 36
_diffrn_reflns_limit_k_min -36
_diffrn_reflns_limit_l_max 16
_diffrn_reflns_limit_l_min -18
_diffrn_reflns_number 22491
_diffrn_reflns_theta_full 27.49
_diffrn_reflns_theta_max 27.49
_diffrn_reflns_theta_min 3.22
_exptl_absorpt_coefficient_mu 1.672
_exptl_absorpt_correction_T_max 0.778
_exptl_absorpt_correction_T_min 0.698
_exptl_absorpt_correction_type multi-scan
_exptl_absorpt_process_details '(Jacobson, 1998)'
_exptl_crystal_colour Yellow
_exptl_crystal_density_diffrn 1.794
_exptl_crystal_density_method 'not measured'
_exptl_crystal_description Platelet
_exptl_crystal_F_000 3136.00
_exptl_crystal_size_max 0.120
_exptl_crystal_size_mid 0.100
_exptl_crystal_size_min 0.050
_refine_diff_density_max 0.60
_refine_diff_density_min -0.38
_refine_ls_abs_structure_details 'Flack(1983), 2413 Friedel pairs'
_refine_ls_abs_structure_Flack 0.02(1)
_refine_ls_extinction_coef 0.0000
_refine_ls_extinction_expression Fc^*^=kFc[1+0.001xFc^2^\l^3^/sin(2\q)]^-1/4^
_refine_ls_extinction_method SHELXL
_refine_ls_goodness_of_fit_ref 1.078
_refine_ls_hydrogen_treatment noref
_refine_ls_number_parameters 417
_refine_ls_number_reflns 5905
_refine_ls_R_factor_gt 0.0428
_refine_ls_shift/su_max -0.0040
_refine_ls_structure_factor_coef Fsqd
_refine_ls_weighting_details 'w = 1/[\s^2^(Fo^2^) + (0.0493P)^2^+7.2415P] where P=(Fo^2^+2Fc^2^)/3'
_refine_ls_weighting_scheme calc
_refine_ls_wR_factor_ref 0.0964
_reflns_number_gt 5454
_reflns_number_total 5905
_reflns_threshold_expression >2.0sigma(I)
_cod_data_source_file b713618h.txt
_cod_data_source_block '[Cu4(pprd)4(C2H4)4](PF6)4_Complex2-CCDC-659369'
_cod_original_sg_symbol_Hall 'i 2 -2c '
_cod_original_sg_symbol_H-M 'i b a 2 '
_cod_original_formula_sum 'C44 H44 Cu4 F24 N12 P4 '
_cod_database_code 7102377

loop_
_symmetry_equiv_pos_as_xyz
x,y,z
-x,-y,z
-x,y,1/2+z
x,-y,1/2+z
1/2+x,1/2+y,1/2+z
1/2-x,1/2-y,1/2+z
1/2-x,1/2+y,z
1/2+x,1/2-y,z

loop_
_atom_site_label
_atom_site_type_symbol
_atom_site_fract_x
_atom_site_fract_y
_atom_site_fract_z
_atom_site_U_iso_or_equiv
_atom_site_adp_type
_atom_site_occupancy
_atom_site_symmetry_multiplicity
_atom_site_calc_flag
_atom_site_refinement_flags
Cu(1) Cu 0.69911(3) 0.38843(1) 0.47894(4) 0.0231(1) Uani 1.00 1 d .
Cu(2) Cu 0.71696(3) 0.60167(1) 0.47802(4) 0.0239(1) Uani 1.00 1 d .
P(1) P 0.5000 0.5000 0.2177(2) 0.0350(3) Uani 1.00 2 d S
P(2) P 1.0000 0.5000 0.5359(1) 0.0350(4) Uani 1.00 2 d S
P(3) P 0.50626(7) 0.24251(4) 0.54202(9) 0.0246(2) Uani 1.00 1 d .
F(1) F 0.5000 0.5000 0.3299(5) 0.130(3) Uani 1.00 2 d S
F(2) F 0.5000 0.5000 0.1078(5) 0.106(3) Uani 1.00 2 d S
F(3) F 0.5022(3) 0.4444(1) 0.2179(5) 0.088(1) Uani 1.00 1 d .
F(4) F 0.6074(2) 0.5016(1) 0.2182(5) 0.089(1) Uani 1.00 1 d .
F(5) F 0.8993(2) 0.4793(1) 0.5367(2) 0.0663(9) Uani 1.00 1 d .
F(6) F 0.9899(7) 0.5197(4) 0.4305(6) 0.097(5) Uani 0.50 2 d P
F(7) F 0.9571(6) 0.5443(3) 0.4994(9) 0.080(3) Uani 0.50 2 d P
F(8) F 0.9726(6) 0.5530(3) 0.573(1) 0.100(4) Uani 0.50 2 d P
F(9) F 0.9813(7) 0.5128(4) 0.6407(4) 0.076(5) Uani 0.50 2 d P
F(10) F 0.5249(3) 0.18792(9) 0.5349(3) 0.071(1) Uani 1.00 1 d .
F(11) F 0.4863(2) 0.29746(9) 0.5503(3) 0.0648(9) Uani 1.00 1 d .
F(12) F 0.5238(2) 0.2420(1) 0.6535(2) 0.0552(8) Uani 1.00 1 d .
F(13) F 0.4882(2) 0.2433(1) 0.4301(2) 0.0613(9) Uani 1.00 1 d .
F(14) F 0.6102(2) 0.2533(1) 0.5228(3) 0.072(1) Uani 1.00 1 d .
F(15) F 0.4014(2) 0.2325(1) 0.5632(3) 0.0664(10) Uani 1.00 1 d .
N(1) N 0.4027(2) 0.3813(1) 0.4145(2) 0.0233(6) Uani 1.00 1 d .
N(2) N 0.5645(2) 0.3762(1) 0.4228(2) 0.0210(6) Uani 1.00 1 d .
N(3) N 0.7256(2) 0.3381(1) 0.3805(2) 0.0227(6) Uani 1.00 1 d .
N(4) N 0.7333(2) 0.4496(1) 0.4144(2) 0.0229(6) Uani 1.00 1 d .
N(5) N 0.7424(2) 0.5329(1) 0.4215(2) 0.0234(6) Uani 1.00 1 d .
N(6) N 0.8127(2) 0.6169(1) 0.3781(2) 0.0233(7) Uani 1.00 1 d .
C(1) C 0.4848(2) 0.3929(1) 0.4514(3) 0.0226(8) Uani 1.00 1 d .
C(2) C 0.5653(2) 0.3459(1) 0.3488(2) 0.0193(6) Uani 1.00 1 d .
C(3) C 0.4849(2) 0.3348(1) 0.3009(3) 0.0262(7) Uani 1.00 1 d .
C(4) C 0.4054(3) 0.3533(1) 0.3376(3) 0.0277(8) Uani 1.00 1 d .
C(5) C 0.6554(2) 0.3243(1) 0.3260(3) 0.0215(7) Uani 1.00 1 d .
C(6) C 0.6662(3) 0.2914(1) 0.2547(3) 0.0290(8) Uani 1.00 1 d .
C(7) C 0.7519(3) 0.2719(1) 0.2397(3) 0.0365(10) Uani 1.00 1 d .
C(8) C 0.8232(3) 0.2853(1) 0.2970(3) 0.0348(9) Uani 1.00 1 d .
C(9) C 0.8082(3) 0.3185(1) 0.3655(3) 0.0310(9) Uani 1.00 1 d .
C(10) C 0.7176(3) 0.3545(2) 0.6063(4) 0.040(1) Uani 1.00 1 d .
C(11) C 0.7124(3) 0.4022(1) 0.6183(3) 0.0279(8) Uani 1.00 1 d .
C(12) C 0.7097(2) 0.4916(1) 0.4505(3) 0.0246(8) Uani 1.00 1 d .
C(13) C 0.8031(2) 0.5334(1) 0.3497(3) 0.0212(7) Uani 1.00 1 d .
C(14) C 0.8264(3) 0.4918(1) 0.3044(3) 0.0282(8) Uani 1.00 1 d .
C(15) C 0.7908(3) 0.4509(1) 0.3399(3) 0.0296(8) Uani 1.00 1 d .
C(16) C 0.8438(2) 0.5798(1) 0.3265(3) 0.0235(7) Uani 1.00 1 d .
C(17) C 0.9095(3) 0.5859(2) 0.2572(3) 0.0331(9) Uani 1.00 1 d .
C(18) C 0.9444(3) 0.6300(2) 0.2392(3) 0.039(1) Uani 1.00 1 d .
C(19) C 0.9138(3) 0.6671(1) 0.2931(4) 0.0344(9) Uani 1.00 1 d .
C(20) C 0.8482(3) 0.6593(1) 0.3606(3) 0.0285(8) Uani 1.00 1 d .
C(21) C 0.7824(4) 0.6122(2) 0.6061(4) 0.049(1) Uani 1.00 1 d .
C(22) C 0.6928(3) 0.6087(2) 0.6161(3) 0.036(1) Uani 1.00 1 d .
H(1) H 0.4854 0.4133 0.4986 0.0270 Uiso 1.00 1 calc .
H(2) H 0.4850 0.3169 0.2498 0.0315 Uiso 1.00 1 calc .
H(3) H 0.3534 0.3464 0.3091 0.0332 Uiso 1.00 1 calc .
H(4) H 0.6194 0.2829 0.2192 0.0348 Uiso 1.00 1 calc .
H(5) H 0.7605 0.2512 0.1939 0.0438 Uiso 1.00 1 calc .
H(6) H 0.8778 0.2727 0.2898 0.0417 Uiso 1.00 1 calc .
H(7) H 0.8545 0.3275 0.4014 0.0371 Uiso 1.00 1 calc .
H(8) H 0.6675 0.3373 0.6081 0.0481 Uiso 1.00 1 calc .
H(9) H 0.7710 0.3410 0.5968 0.0481 Uiso 1.00 1 calc .
H(10) H 0.6590 0.4158 0.6277 0.0335 Uiso 1.00 1 calc .
H(11) H 0.7625 0.4195 0.6165 0.0335 Uiso 1.00 1 calc .
H(12) H 0.6693 0.4918 0.4969 0.0294 Uiso 1.00 1 calc .
H(13) H 0.8629 0.4916 0.2546 0.0339 Uiso 1.00 1 calc .
H(14) H 0.8062 0.4241 0.3127 0.0355 Uiso 1.00 1 calc .
H(15) H 0.9291 0.5614 0.2245 0.0397 Uiso 1.00 1 calc .
H(16) H 0.9853 0.6344 0.1941 0.0467 Uiso 1.00 1 calc .
H(17) H 0.9362 0.6956 0.2843 0.0412 Uiso 1.00 1 calc .
H(18) H 0.8285 0.6835 0.3942 0.0342 Uiso 1.00 1 calc .
H(19) H 0.8169 0.5868 0.6094 0.0586 Uiso 1.00 1 calc .
H(20) H 0.8078 0.6399 0.5962 0.0586 Uiso 1.00 1 calc .
H(21) H 0.6675 0.5810 0.6260 0.0434 Uiso 1.00 1 calc .
H(22) H 0.6583 0.6341 0.6128 0.0434 Uiso 1.00 1 calc .

loop_
_atom_site_aniso_label
_atom_site_aniso_U_11
_atom_site_aniso_U_22
_atom_site_aniso_U_33
_atom_site_aniso_U_12
_atom_site_aniso_U_13
_atom_site_aniso_U_23
Cu(1) 0.0253(2) 0.0221(2) 0.0219(2) 0.0000(1) -0.0021(3) -0.0033(3)
Cu(2) 0.0240(2) 0.0261(2) 0.0217(2) 0.0012(1) 0.0021(3) -0.0010(3)
P(1) 0.0331(7) 0.0307(7) 0.041(1) -0.0012(8) 0.0000 0.0000
P(2) 0.0213(7) 0.059(1) 0.0254(8) 0.0052(7) 0.0000 0.0000
P(3) 0.0316(5) 0.0213(4) 0.0210(5) -0.0012(4) 0.0019(4) 0.0006(4)
F(1) 0.171(8) 0.161(8) 0.056(5) -0.006(6) 0.0000 0.0000
F(2) 0.152(7) 0.129(6) 0.038(3) 0.005(5) 0.0000 0.0000
F(3) 0.056(2) 0.035(1) 0.174(5) -0.003(2) 0.007(2) 0.019(3)
F(4) 0.035(1) 0.056(2) 0.176(4) 0.000(2) -0.007(3) 0.010(2)
F(5) 0.034(2) 0.114(3) 0.051(2) -0.020(2) -0.006(1) 0.005(2)
F(6) 0.068(7) 0.17(1) 0.050(5) -0.046(9) -0.036(6) 0.056(6)
F(7) 0.065(5) 0.073(5) 0.104(8) 0.003(4) -0.025(5) 0.043(6)
F(8) 0.079(6) 0.064(5) 0.16(1) 0.038(4) -0.036(7) -0.038(6)
F(9) 0.058(8) 0.14(1) 0.030(3) -0.053(7) 0.017(3) -0.032(5)
F(10) 0.126(3) 0.026(1) 0.060(2) 0.016(2) 0.044(2) 0.002(1)
F(11) 0.107(3) 0.025(1) 0.061(2) 0.011(1) 0.020(2) 0.006(1)
F(12) 0.067(2) 0.074(2) 0.025(1) 0.021(2) -0.006(1) -0.001(1)
F(13) 0.088(2) 0.073(2) 0.023(2) 0.000(2) -0.009(1) 0.003(1)
F(14) 0.039(2) 0.097(3) 0.079(2) -0.020(2) 0.021(1) -0.036(2)
F(15) 0.039(2) 0.091(2) 0.070(2) -0.023(2) 0.012(2) -0.031(2)
N(1) 0.021(1) 0.024(1) 0.025(2) 0.003(1) -0.001(1) 0.002(1)
N(2) 0.021(1) 0.018(1) 0.023(2) -0.001(1) -0.001(1) -0.003(1)
N(3) 0.021(1) 0.020(1) 0.027(2) 0.004(1) 0.004(1) 0.001(1)
N(4) 0.024(1) 0.022(1) 0.023(2) -0.002(1) -0.003(1) -0.003(1)
N(5) 0.021(1) 0.021(1) 0.028(2) 0.001(1) -0.002(1) 0.000(1)
N(6) 0.025(2) 0.023(1) 0.023(2) -0.005(1) -0.003(1) 0.002(1)
C(1) 0.021(2) 0.022(2) 0.024(2) 0.002(1) -0.004(1) -0.004(1)
C(2) 0.023(2) 0.015(1) 0.020(2) 0.000(1) -0.001(1) -0.001(1)
C(3) 0.026(2) 0.029(2) 0.024(2) 0.000(1) -0.003(2) -0.007(2)
C(4) 0.026(2) 0.030(2) 0.027(2) 0.001(1) -0.009(2) -0.002(2)
C(5) 0.025(2) 0.017(1) 0.023(2) -0.002(1) 0.001(1) 0.003(1)
C(6) 0.029(2) 0.028(2) 0.030(2) -0.002(2) 0.003(2) -0.007(2)
C(7) 0.039(2) 0.027(2) 0.043(3) 0.003(2) 0.008(2) -0.014(2)
C(8) 0.028(2) 0.036(2) 0.040(2) 0.012(2) 0.001(2) -0.006(2)
C(9) 0.022(2) 0.034(2) 0.036(2) 0.004(2) -0.001(2) -0.005(2)
C(10) 0.053(3) 0.036(2) 0.032(2) 0.002(2) -0.005(2) 0.005(2)
C(11) 0.045(2) 0.024(2) 0.015(2) 0.001(2) -0.013(2) -0.002(1)
C(12) 0.021(2) 0.026(2) 0.027(2) 0.001(1) 0.002(1) -0.002(1)
C(13) 0.021(2) 0.024(2) 0.018(2) 0.001(1) -0.001(1) -0.001(1)
C(14) 0.029(2) 0.033(2) 0.023(2) 0.000(2) 0.008(2) -0.006(2)
C(15) 0.035(2) 0.026(2) 0.028(2) -0.004(2) 0.001(2) -0.009(2)
C(16) 0.019(2) 0.026(2) 0.026(2) 0.001(1) -0.002(1) 0.001(1)
C(17) 0.033(2) 0.037(2) 0.030(2) -0.002(2) 0.007(2) 0.000(2)
C(18) 0.029(2) 0.047(3) 0.041(3) -0.004(2) 0.008(2) 0.007(2)
C(19) 0.033(2) 0.029(2) 0.041(2) -0.010(2) 0.003(2) 0.007(2)
C(20) 0.027(2) 0.025(2) 0.034(2) -0.005(1) -0.004(2) 0.002(2)
C(21) 0.044(3) 0.070(4) 0.032(3) -0.003(2) -0.010(2) -0.005(2)
C(22) 0.025(2) 0.057(3) 0.026(2) 0.001(2) 0.002(2) -0.023(2)

loop_
_atom_type_symbol
_atom_type_description
_atom_type_scat_dispersion_real
_atom_type_scat_dispersion_imag
_atom_type_scat_source
C C 0.003 0.002
;International Tables for Crystallography
(1992, Vol. C, Tables 4.2.6.8 and 6.1.1.4)
;
H H 0.000 0.000
;International Tables for Crystallography
(1992, Vol. C, Table 6.1.1.4)
;
Cu Cu 0.320 1.265
;International Tables for Crystallography
(1992, Vol. C, Tables 4.2.6.8 and 6.1.1.4)
;
F F 0.017 0.010
;International Tables for Crystallography
(1992, Vol. C, Tables 4.2.6.8 and 6.1.1.4)
;
N N 0.006 0.003
;International Tables for Crystallography
(1992, Vol. C, Tables 4.2.6.8 and 6.1.1.4)
;
P P 0.102 0.094
;International Tables for Crystallography
(1992, Vol. C, Tables 4.2.6.8 and 6.1.1.4)
;

loop_
_geom_angle_atom_site_label_1
_geom_angle_atom_site_label_2
_geom_angle_atom_site_label_3
_geom_angle
_geom_angle_site_symmetry_1
_geom_angle_site_symmetry_3
_geom_angle_publ_flag
N(2) Cu(1) N(3) 79.0(1) . . yes
N(2) Cu(1) N(4) 101.5(1) . . yes
N(2) Cu(1) C(10) 111.5(2) . . yes
N(2) Cu(1) C(11) 118.6(1) . . yes
N(3) Cu(1) N(4) 104.5(1) . . yes
N(3) Cu(1) C(10) 104.0(2) . . yes
N(3) Cu(1) C(11) 141.8(1) . . yes
N(4) Cu(1) C(10) 139.7(2) . . yes
N(4) Cu(1) C(11) 104.3(1) . . yes
C(10) Cu(1) C(11) 39.3(2) . . yes
N(1) Cu(2) N(5) 101.8(1) 2_665 . yes
N(1) Cu(2) N(6) 103.8(1) 2_665 . yes
N(1) Cu(2) C(21) 138.8(2) 2_665 . yes
N(1) Cu(2) C(22) 104.8(2) 2_665 . yes
N(5) Cu(2) N(6) 79.5(1) . . yes
N(5) Cu(2) C(21) 112.1(2) . . yes
N(5) Cu(2) C(22) 119.1(2) . . yes
N(6) Cu(2) C(21) 104.8(2) . . yes
N(6) Cu(2) C(22) 141.2(2) . . yes
C(21) Cu(2) C(22) 38.0(2) . . yes
F(1) P(1) F(2) 180.0000(1) . . yes
F(1) P(1) F(3) 89.9(3) . . yes
F(1) P(1) F(3) 89.9(3) . 2_665 yes
F(1) P(1) F(4) 89.8(3) . . yes
F(1) P(1) F(4) 89.8(3) . 2_665 yes
F(2) P(1) F(3) 90.1(3) . . yes
F(2) P(1) F(3) 90.1(3) . 2_665 yes
F(2) P(1) F(4) 90.2(3) . . yes
F(2) P(1) F(4) 90.2(3) . 2_665 yes
F(3) P(1) F(3) 179.8(5) . 2_665 yes
F(3) P(1) F(4) 90.5(2) . . yes
F(3) P(1) F(4) 89.5(2) . 2_665 yes
F(3) P(1) F(4) 89.5(2) 2_665 . yes
F(3) P(1) F(4) 90.5(2) 2_665 2_665 yes
F(4) P(1) F(4) 179.5(5) . 2_665 yes
F(5) P(2) F(5) 179.2(3) . 2_765 yes
F(5) P(2) F(6) 92.9(4) . . yes
F(5) P(2) F(6) 87.9(4) . 2_765 yes
F(5) P(2) F(7) 85.7(3) . . yes
F(5) P(2) F(7) 94.6(3) . 2_765 yes
F(5) P(2) F(8) 96.4(3) . . yes
F(5) P(2) F(8) 83.3(3) . 2_765 yes
F(5) P(2) F(9) 85.2(4) . . yes
F(5) P(2) F(9) 94.0(4) . 2_765 yes
F(5) P(2) F(6) 87.9(4) 2_765 . yes
F(5) P(2) F(6) 92.9(4) 2_765 2_765 yes
F(5) P(2) F(7) 94.6(3) 2_765 . yes
F(5) P(2) F(7) 85.7(3) 2_765 2_765 yes
F(5) P(2) F(8) 83.3(3) 2_765 . yes
F(5) P(2) F(8) 96.4(3) 2_765 2_765 yes
F(5) P(2) F(9) 94.0(4) 2_765 . yes
F(5) P(2) F(9) 85.2(4) 2_765 2_765 yes
F(6) P(2) F(7) 90.8(6) . 2_765 yes
F(6) P(2) F(8) 87.2(6) . . yes
F(6) P(2) F(9) 171.7(6) . 2_765 yes
F(6) P(2) F(7) 90.8(6) 2_765 . yes
F(6) P(2) F(8) 87.2(6) 2_765 2_765 yes
F(6) P(2) F(9) 171.7(6) 2_765 . yes
F(7) P(2) F(8) 168.9(4) . 2_765 yes
F(7) P(2) F(9) 93.2(6) . . yes
F(7) P(2) F(8) 168.9(4) 2_765 . yes
F(7) P(2) F(9) 93.2(6) 2_765 2_765 yes
F(8) P(2) F(9) 87.5(7) . 2_765 yes
F(8) P(2) F(9) 87.5(7) 2_765 . yes
F(10) P(3) F(11) 179.2(2) . . yes
F(10) P(3) F(12) 91.5(2) . . yes
F(10) P(3) F(13) 88.9(2) . . yes
F(10) P(3) F(14) 90.8(2) . . yes
F(10) P(3) F(15) 90.2(2) . . yes
F(11) P(3) F(12) 88.1(2) . . yes
F(11) P(3) F(13) 91.6(2) . . yes
F(11) P(3) F(14) 89.9(2) . . yes
F(11) P(3) F(15) 89.1(2) . . yes
F(12) P(3) F(13) 179.6(2) . . yes
F(12) P(3) F(14) 90.9(2) . . yes
F(12) P(3) F(15) 88.2(2) . . yes
F(13) P(3) F(14) 89.2(2) . . yes
F(13) P(3) F(15) 91.7(2) . . yes
F(14) P(3) F(15) 178.7(2) . . yes
Cu(2) N(1) C(1) 122.8(3) 2_665 . yes
Cu(2) N(1) C(4) 121.5(2) 2_665 . yes
C(1) N(1) C(4) 115.3(3) . . yes
Cu(1) N(2) C(1) 129.7(2) . . yes
Cu(1) N(2) C(2) 112.2(2) . . yes
C(1) N(2) C(2) 118.1(3) . . yes
Cu(1) N(3) C(5) 116.9(2) . . yes
Cu(1) N(3) C(9) 124.8(3) . . yes
C(5) N(3) C(9) 118.4(3) . . yes
Cu(1) N(4) C(12) 122.0(3) . . yes
Cu(1) N(4) C(15) 122.0(2) . . yes
C(12) N(4) C(15) 115.6(3) . . yes
Cu(2) N(5) C(12) 128.9(3) . . yes
Cu(2) N(5) C(13) 112.6(2) . . yes
C(12) N(5) C(13) 118.4(3) . . yes
Cu(2) N(6) C(16) 115.8(2) . . yes
Cu(2) N(6) C(20) 126.1(3) . . yes
C(16) N(6) C(20) 118.1(3) . . yes
N(1) C(1) N(2) 125.6(3) . . yes
N(2) C(2) C(3) 120.7(3) . . yes
N(2) C(2) C(5) 115.9(3) . . yes
C(3) C(2) C(5) 123.3(3) . . yes
C(2) C(3) C(4) 116.4(4) . . yes
N(1) C(4) C(3) 123.5(3) . . yes
N(3) C(5) C(2) 115.6(3) . . yes
N(3) C(5) C(6) 121.8(3) . . yes
C(2) C(5) C(6) 122.6(3) . . yes
C(5) C(6) C(7) 119.0(4) . . yes
C(6) C(7) C(8) 119.1(4) . . yes
C(7) C(8) C(9) 119.0(4) . . yes
N(3) C(9) C(8) 122.7(4) . . yes
Cu(1) C(10) C(11) 68.6(3) . . yes
Cu(1) C(11) C(10) 72.0(3) . . yes
N(4) C(12) N(5) 125.2(3) . . yes
N(5) C(13) C(14) 120.0(3) . . yes
N(5) C(13) C(16) 116.0(3) . . yes
C(14) C(13) C(16) 123.9(3) . . yes
C(13) C(14) C(15) 117.5(4) . . yes
N(4) C(15) C(14) 123.2(4) . . yes
N(6) C(16) C(13) 115.9(3) . . yes
N(6) C(16) C(17) 121.0(3) . . yes
C(13) C(16) C(17) 123.1(3) . . yes
C(16) C(17) C(18) 120.1(4) . . yes
C(17) C(18) C(19) 118.4(4) . . yes
C(18) C(19) C(20) 119.2(4) . . yes
N(6) C(20) C(19) 123.1(4) . . yes
Cu(2) C(21) C(22) 67.8(3) . . yes
Cu(2) C(22) C(21) 74.2(3) . . yes
N(1) C(1) H(1) 117.2 . . no
N(2) C(1) H(1) 117.2 . . no
C(2) C(3) H(2) 121.8 . . no
C(4) C(3) H(2) 121.8 . . no
N(1) C(4) H(3) 118.2 . . no
C(3) C(4) H(3) 118.2 . . no
C(5) C(6) H(4) 120.5 . . no
C(7) C(6) H(4) 120.5 . . no
C(6) C(7) H(5) 120.4 . . no
C(8) C(7) H(5) 120.5 . . no
C(7) C(8) H(6) 120.5 . . no
C(9) C(8) H(6) 120.5 . . no
N(3) C(9) H(7) 118.6 . . no
C(8) C(9) H(7) 118.7 . . no
Cu(1) C(10) H(8) 100.1 . . no
Cu(1) C(10) H(9) 100.9 . . no
C(11) C(10) H(8) 120.1 . . no
C(11) C(10) H(9) 120.0 . . no
H(8) C(10) H(9) 119.9 . . no
Cu(1) C(11) H(10) 98.5 . . no
Cu(1) C(11) H(11) 99.3 . . no
C(10) C(11) H(10) 120.0 . . no
C(10) C(11) H(11) 120.0 . . no
H(10) C(11) H(11) 120.0 . . no
N(4) C(12) H(12) 117.4 . . no
N(5) C(12) H(12) 117.4 . . no
C(13) C(14) H(13) 121.2 . . no
C(15) C(14) H(13) 121.3 . . no
N(4) C(15) H(14) 118.4 . . no
C(14) C(15) H(14) 118.4 . . no
C(16) C(17) H(15) 120.0 . . no
C(18) C(17) H(15) 120.0 . . no
C(17) C(18) H(16) 120.8 . . no
C(19) C(18) H(16) 120.8 . . no
C(18) C(19) H(17) 120.4 . . no
C(20) C(19) H(17) 120.4 . . no
N(6) C(20) H(18) 118.4 . . no
C(19) C(20) H(18) 118.4 . . no
Cu(2) C(21) H(19) 101.1 . . no
Cu(2) C(21) H(20) 100.8 . . no
C(22) C(21) H(19) 120.0 . . no
C(22) C(21) H(20) 120.1 . . no
H(19) C(21) H(20) 119.9 . . no
Cu(2) C(22) H(21) 98.0 . . no
Cu(2) C(22) H(22) 97.7 . . no
C(21) C(22) H(21) 120.0 . . no
C(21) C(22) H(22) 120.0 . . no
H(21) C(22) H(22) 119.9 . . no

loop_
_geom_bond_atom_site_label_1
_geom_bond_atom_site_label_2
_geom_bond_distance
_geom_bond_site_symmetry_2
_geom_bond_publ_flag
Cu(1) N(2) 2.146(3) . yes
Cu(1) N(3) 2.025(3) . yes
Cu(1) N(4) 2.022(3) . yes
Cu(1) C(10) 2.051(5) . yes
Cu(1) C(11) 2.008(4) . yes
Cu(2) N(1) 2.021(3) 2_665 yes
Cu(2) N(5) 2.138(3) . yes
Cu(2) N(6) 2.029(3) . yes
Cu(2) C(21) 2.062(6) . yes
Cu(2) C(22) 1.984(5) . yes
P(1) F(1) 1.579(8) . yes
P(1) F(2) 1.546(7) . yes
P(1) F(3) 1.577(3) . yes
P(1) F(3) 1.577(3) 2_665 yes
P(1) F(4) 1.569(3) . yes
P(1) F(4) 1.569(3) 2_665 yes
P(2) F(5) 1.584(3) . yes
P(2) F(5) 1.584(3) 2_765 yes
P(2) F(6) 1.590(9) . yes
P(2) F(6) 1.590(9) 2_765 yes
P(2) F(7) 1.494(9) . yes
P(2) F(7) 1.494(9) 2_765 yes
P(2) F(8) 1.639(9) . yes
P(2) F(8) 1.639(9) 2_765 yes
P(2) F(9) 1.544(7) . yes
P(2) F(9) 1.544(7) 2_765 yes
P(3) F(10) 1.576(3) . yes
P(3) F(11) 1.590(3) . yes
P(3) F(12) 1.589(3) . yes
P(3) F(13) 1.597(4) . yes
P(3) F(14) 1.571(3) . yes
P(3) F(15) 1.586(3) . yes
N(1) C(1) 1.348(4) . yes
N(1) C(4) 1.344(5) . yes
N(2) C(1) 1.319(4) . yes
N(2) C(2) 1.350(4) . yes
N(3) C(5) 1.340(5) . yes
N(3) C(9) 1.345(5) . yes
N(4) C(12) 1.340(4) . yes
N(4) C(15) 1.342(5) . yes
N(5) C(12) 1.330(4) . yes
N(5) C(13) 1.344(5) . yes
N(6) C(16) 1.357(5) . yes
N(6) C(20) 1.333(5) . yes
C(2) C(3) 1.391(5) . yes
C(2) C(5) 1.486(5) . yes
C(3) C(4) 1.375(5) . yes
C(5) C(6) 1.380(5) . yes
C(6) C(7) 1.383(6) . yes
C(7) C(8) 1.372(6) . yes
C(8) C(9) 1.366(6) . yes
C(10) C(11) 1.366(6) . yes
C(13) C(14) 1.385(5) . yes
C(13) C(16) 1.481(5) . yes
C(14) C(15) 1.365(5) . yes
C(16) C(17) 1.378(6) . yes
C(17) C(18) 1.376(6) . yes
C(18) C(19) 1.371(6) . yes
C(19) C(20) 1.367(6) . yes
C(21) C(22) 1.320(7) . yes
C(1) H(1) 0.881 . no
C(3) H(2) 0.881 . no
C(4) H(3) 0.881 . no
C(6) H(4) 0.880 . no
C(7) H(5) 0.881 . no
C(8) H(6) 0.881 . no
C(9) H(7) 0.881 . no
C(10) H(8) 0.880 . no
C(10) H(9) 0.881 . no
C(11) H(10) 0.880 . no
C(11) H(11) 0.880 . no
C(12) H(12) 0.881 . no
C(14) H(13) 0.881 . no
C(15) H(14) 0.880 . no
C(17) H(15) 0.881 . no
C(18) H(16) 0.881 . no
C(19) H(17) 0.881 . no
C(20) H(18) 0.881 . no
C(21) H(19) 0.881 . no
C(21) H(20) 0.880 . no
C(22) H(21) 0.881 . no
C(22) H(22) 0.880 . no

loop_
_geom_contact_atom_site_label_1
_geom_contact_atom_site_label_2
_geom_contact_distance
_geom_contact_site_symmetry_2
F(3) C(22) 3.474(6) 4_564
F(4) C(11) 3.431(6) 4_564
F(8) C(17) 3.25(1) 3_755
F(8) C(18) 3.42(1) 3_755
F(9) C(17) 3.09(1) 3_755
F(9) C(14) 3.231(9) 4_565
F(9) C(17) 3.41(1) 4_565
F(10) C(20) 3.179(5) 7_645
F(10) C(18) 3.513(6) 5_445
F(10) C(19) 3.567(6) 7_645
F(12) C(8) 3.109(5) 6_655
F(12) C(19) 3.310(5) 5_445
F(12) C(3) 3.354(5) 3_655
F(12) C(6) 3.420(5) 3_655
F(12) C(7) 3.516(5) 6_655
F(12) C(18) 3.591(6) 5_445
F(13) C(8) 3.159(5) 8_455
F(13) C(19) 3.230(6) 7_645
F(13) C(9) 3.290(5) 8_455
F(13) C(20) 3.512(5) 7_645
F(14) C(20) 3.561(5) 7_645
F(15) C(6) 3.319(5) 3_655
F(15) C(9) 3.419(5) 8_455
F(15) C(7) 3.524(6) 3_655
C(5) C(22) 3.555(6) 4_564
C(6) C(22) 3.462(6) 4_564
C(11) C(17) 3.495(6) 4_565
C(11) C(16) 3.539(5) 4_565
